data_7241359
loop_
_publ_author_name
'Wang, Wei'
'Zhang, Jing'
'Zhao, Ji-Hai'
'He, Yuan-Chun'
'Li, Meng-Ting'
'Yu, Yang'

_publ_section_title
;
 Lanthanide(III) Dodecanuclear Structure with Acylyhydrazone Schiff-base
 Ligand: Slow Magnetic Relaxation and Magnetocaloric Effects
;
_journal_name_full CrystEngComm
_journal_paper_doi 10.1039/D0CE01339K
_journal_year 2020
_chemical_formula_moiety 'C114 H101 Dy12 N20 O58'
_chemical_formula_sum 'C114 H101 Dy12 N20 O58'
_chemical_formula_weight 4629.14
_space_group_crystal_system monoclinic
_space_group_IT_number 15
_space_group_name_Hall '-C 2yc'
_space_group_name_H-M_alt 'C 1 2/c 1'
_atom_sites_solution_hydrogens geom
_atom_sites_solution_primary direct
_audit_creation_date 2020-06-05
_audit_creation_method
;
Olex2 1.2
(compiled 2018.05.29 svn.r3508 for OlexSys, GUI svn.r5506)
;
_audit_update_record
;
2020-06-14 deposited with the CCDC.	2020-10-05 downloaded from the CCDC.
;
_cell_angle_alpha 90
_cell_angle_beta 107.142(2)
_cell_angle_gamma 90
_cell_formula_units_Z 4
_cell_length_a 16.8431(4)
_cell_length_b 44.1352(7)
_cell_length_c 27.1376(6)
_cell_measurement_reflns_used 48349
_cell_measurement_temperature 293(2)
_cell_measurement_theta_max 30.7840
_cell_measurement_theta_min 2.4640
_cell_volume 19277.2(7)
_computing_cell_refinement 'CrysAlisPro 1.171.39.3a (Rigaku OD, 2015)'
_computing_data_collection 'CrysAlisPro 1.171.39.3a (Rigaku OD, 2015)'
_computing_data_reduction 'CrysAlisPro 1.171.39.3a (Rigaku OD, 2015)'
_computing_molecular_graphics 'Olex2 (Dolomanov et al., 2009)'
_computing_publication_material 'Olex2 (Dolomanov et al., 2009)'
_computing_structure_refinement 'XL (Sheldrick, 2008)'
_computing_structure_solution 'XS (Sheldrick, 2008)'
_diffrn_ambient_temperature 293(2)
_diffrn_detector 'CCD plate'
_diffrn_measured_fraction_theta_full 0.986
_diffrn_measured_fraction_theta_max 0.986
_diffrn_measurement_details
;
List of Runs (angles in degrees, time in seconds):

  # Type    Start    End  Width  t~exp~   \w     \q     \k     \f   Frames
#--------------------------------------------------------------------------
  1  \w   -105.00  75.00   0.50   10.00    --  -15.00  45.00   0.00  360
  2  \w   -105.00  75.00   0.50   10.00    --  -15.00  45.00  90.00  360
;
_diffrn_measurement_device 'abstract diffractometer'
_diffrn_measurement_device_type 'multiwire proportional'
_diffrn_measurement_method 'phi and omega scans'
_diffrn_orient_matrix_type 'CrysAlisPro convention (1999,Acta A55,543-557)'
_diffrn_orient_matrix_UB_11 0.0029405000
_diffrn_orient_matrix_UB_12 -0.0038912000
_diffrn_orient_matrix_UB_13 -0.0247586000
_diffrn_orient_matrix_UB_21 -0.0056594000
_diffrn_orient_matrix_UB_22 -0.0155050000
_diffrn_orient_matrix_UB_23 0.0050391000
_diffrn_orient_matrix_UB_31 -0.0435965000
_diffrn_orient_matrix_UB_32 0.0017355000
_diffrn_orient_matrix_UB_33 -0.0104408000
_diffrn_radiation_monochromator graphite
_diffrn_radiation_probe x-ray
_diffrn_radiation_type MoK\a
_diffrn_radiation_wavelength 0.71073
_diffrn_reflns_av_R_equivalents 0.0331
_diffrn_reflns_av_unetI/netI 0.0311
_diffrn_reflns_Laue_measured_fraction_full 0.986
_diffrn_reflns_Laue_measured_fraction_max 0.986
_diffrn_reflns_limit_h_max 19
_diffrn_reflns_limit_h_min -19
_diffrn_reflns_limit_k_max 46
_diffrn_reflns_limit_k_min -52
_diffrn_reflns_limit_l_max 32
_diffrn_reflns_limit_l_min -32
_diffrn_reflns_number 68574
_diffrn_reflns_point_group_measured_fraction_full 0.986
_diffrn_reflns_point_group_measured_fraction_max 0.986
_diffrn_reflns_theta_full 25.000
_diffrn_reflns_theta_max 25.000
_diffrn_reflns_theta_min 1.571
_diffrn_source 'fine-focus sealed X-ray tube'
_diffrn_source_type 'Enhance (Mo) X-ray Source'
_exptl_absorpt_coefficient_mu 4.657
_exptl_absorpt_correction_T_max 1.00000
_exptl_absorpt_correction_T_min 0.86708
_exptl_absorpt_correction_type none
_exptl_absorpt_process_details
;
CrysAlisPro 1.171.39.3a (Rigaku Oxford Diffraction, 2015)
Empirical absorption correction using spherical harmonics,
 implemented in SCALE3 ABSPACK scaling algorithm.
;
_exptl_crystal_density_diffrn 1.595
_exptl_crystal_description block
_exptl_crystal_F_000 8724
_refine_diff_density_max 1.604
_refine_diff_density_min -1.079
_refine_diff_density_rms 0.241
_refine_ls_extinction_method none
_refine_ls_goodness_of_fit_ref 1.148
_refine_ls_hydrogen_treatment constr
_refine_ls_matrix_type full
_refine_ls_number_parameters 928
_refine_ls_number_reflns 16740
_refine_ls_number_restraints 804
_refine_ls_restrained_S_all 1.136
_refine_ls_R_factor_all 0.0358
_refine_ls_R_factor_gt 0.0298
_refine_ls_shift/su_max 0.002
_refine_ls_shift/su_mean 0.000
_refine_ls_structure_factor_coef Fsqd
_refine_ls_weighting_details 'w=1/[\s^2^(Fo^2^)+(0.0668P)^2^+49.1857P] where P=(Fo^2^+2Fc^2^)/3'
_refine_ls_weighting_scheme calc
_refine_ls_wR_factor_gt 0.1046
_refine_ls_wR_factor_ref 0.1091
_reflns_Friedel_coverage 0.000
_reflns_number_gt 14516
_reflns_number_total 16740
_reflns_threshold_expression 'I > 2\s(I)'
_cod_data_source_file d0ce01339k2.cif
_cod_data_source_block 1
_cod_database_code 7241359
_shelx_shelxl_version_number 2014/7
_shelx_space_group_comment
;
The symmetry employed for this shelxl refinement is uniquely defined
by the following loop, which should always be used as a source of
symmetry information in preference to the above space-group names.
They are only intended as comments.
;
_reflns_odcompleteness_completeness 82.26
_reflns_odcompleteness_iscentric 1
_reflns_odcompleteness_theta 31.06
_olex2_refinement_description
;
1. Fixed Uiso
 At 1.2 times of:
  All C(H) groups, All N(H) groups
 At 1.5 times of:
  All C(H,H,H) groups
2. Uiso/Uaniso restraints and constraints
C33 \\sim C28 \\sim C52 \\sim C29 \\sim C50 \\sim C34 \\sim C14 \\sim C9 \\sim
C35 \\sim C20 \\sim C32 \\sim C31 \\sim C15 \\sim C44 \\sim C41 \\sim C13 \\sim
C46 \\sim C12 \\sim C49 \\sim C25 \\sim C30 \\sim C26 \\sim C22 \\sim C36 \\sim
C11 \\sim C21 \\sim C27 \\sim C10 \\sim C025 \\sim C48 \\sim C42 \\sim C8 \\sim
C19 \\sim C16 \\sim C54 \\sim C7 \\sim C3 \\sim C6 \\sim C23 \\sim C56 \\sim C4
\\sim C55 \\sim C2 \\sim C5 \\sim C1 \\sim C24 \\sim C53 \\sim C57 \\sim C47
\\sim C43 \\sim C40 \\sim C18 \\sim C39 \\sim C37 \\sim C51 \\sim C17 \\sim C38
\\sim C45: within 3.8A with sigma of 0.02 and sigma for terminal atoms of 0.01
3. Others
 Fixed Sof: H49A(0.5) H49B(0.5) H49C(0.5)
4.a Aromatic/amide H refined with riding coordinates:
 N9(H9), N4(H4), C14(H14), C35(H35), C32(H32), C31(H31), C12(H12), C25(H25),
 C30(H30), C22(H22), C11(H11), C27(H27), C10(H10), C19(H19), C16(H16), C7(H7),
 C3(H3), C23(H23), C4(H4A), C2(H2), C5(H5), C24(H24), C40(H40), C18(H18),
 C39(H39), C37(H37), C17(H17), C38(H38)
4.b Idealised Me refined as rotating group:
 C49(H49A,H49B,H49C), C55(H55A,H55B,H55C), C53(H53A,H53B,H53C), C57(H57A,H57B,
 H57C), C47(H47A,H47B,H47C), C43(H43A,H43B,H43C), C51(H51A,H51B,H51C), C45(H45A,
 H45B,H45C)
;
_olex2_submission_special_instructions 'No special instructions were received'
_oxdiff_exptl_absorpt_empirical_details
;
Empirical correction (ABSPACK) includes:
- Absorption correction using spherical harmonics
- Frame scaling
- Detector area scaling
;
_oxdiff_exptl_absorpt_empirical_full_max 1.180
_oxdiff_exptl_absorpt_empirical_full_min 0.878

loop_
_space_group_symop_operation_xyz
'x, y, z'
'-x, y, -z+1/2'
'x+1/2, y+1/2, z'
'-x+1/2, y+1/2, -z+1/2'
'-x, -y, -z'
'x, -y, z-1/2'
'-x+1/2, -y+1/2, -z'
'x+1/2, -y+1/2, z-1/2'

loop_
_atom_site_label
_atom_site_type_symbol
_atom_site_fract_x
_atom_site_fract_y
_atom_site_fract_z
_atom_site_U_iso_or_equiv
_atom_site_adp_type
_atom_site_occupancy
_atom_site_site_symmetry_order
_atom_site_calc_flag
_atom_site_refinement_flags_posn
_atom_site_refinement_flags_adp
_atom_site_refinement_flags_occupancy
_atom_site_disorder_assembly
_atom_site_disorder_group
Dy5 Dy 0.50925(2) 0.37218(2) 0.68274(2) 0.01870(8) Uani 1 1 d . . . . .
Dy2 Dy 0.81578(2) 0.38936(2) 0.86122(2) 0.01992(8) Uani 1 1 d . . . . .
Dy4 Dy 0.62445(2) 0.42963(2) 0.76291(2) 0.01882(8) Uani 1 1 d . . . . .
Dy6 Dy 0.36879(2) 0.37918(2) 0.54320(2) 0.02029(8) Uani 1 1 d . . . . .
Dy3 Dy 0.59597(2) 0.30325(2) 0.90010(2) 0.02542(9) Uani 1 1 d . . . . .
Dy1 Dy 0.79132(2) 0.47098(2) 0.87456(2) 0.02332(8) Uani 1 1 d . . . . .
O21 O 0.6821(3) 0.30059(10) 0.84416(18) 0.0313(11) Uani 1 1 d . . . . .
O7 O 0.7477(2) 0.39533(9) 0.77086(16) 0.0238(9) Uani 1 1 d . . . . .
O19 O 0.4860(2) 0.42399(9) 0.69819(15) 0.0215(9) Uani 1 1 d . . . . .
O22 O 0.7363(3) 0.34558(9) 0.83992(17) 0.0266(10) Uani 1 1 d . . . . .
O20 O 0.5864(2) 0.37827(9) 0.76808(15) 0.0202(9) Uani 1 1 d . . . . .
N8 N 0.6796(3) 0.39913(11) 0.65722(19) 0.0211(11) Uani 1 1 d . . . . .
O8 O 0.6246(2) 0.40539(9) 0.68259(15) 0.0220(9) Uani 1 1 d . . . . .
O9 O 0.5048(3) 0.39044(9) 0.59800(15) 0.0238(9) Uani 1 1 d . . . . .
O18 O 0.4864(3) 0.32138(9) 0.70727(18) 0.0316(10) Uani 1 1 d . . . . .
O12 O 0.3030(3) 0.47299(9) 0.57636(17) 0.0277(10) Uani 1 1 d . . . . .
O23 O 0.5753(3) 0.48071(10) 0.73183(18) 0.0345(11) Uani 1 1 d . . . . .
O16 O 0.6082(3) 0.34210(11) 0.66270(19) 0.0364(11) Uani 1 1 d . . . . .
O5 O 0.5751(3) 0.25500(10) 0.88119(19) 0.0380(12) Uani 1 1 d . . . . .
O15 O 0.3937(2) 0.35547(9) 0.62248(15) 0.0210(9) Uani 1 1 d . . . . .
O3 O 0.7673(2) 0.37911(9) 0.93838(15) 0.0230(9) Uani 1 1 d . . . . .
O24 O 0.6455(3) 0.48035(10) 0.81343(17) 0.0306(10) Uani 1 1 d . . . . .
O11 O 0.3556(3) 0.42794(9) 0.57030(17) 0.0282(10) Uani 1 1 d . . . . .
O25 O 0.7294(3) 0.45449(10) 0.73825(18) 0.0330(11) Uani 1 1 d . . . . .
O10 O 0.2929(3) 0.38832(10) 0.46421(17) 0.0319(11) Uani 1 1 d . . . . .
O6 O 0.9255(3) 0.36658(10) 0.91227(17) 0.0293(10) Uani 1 1 d . . . . .
O17 O 0.5502(3) 0.30000(11) 0.62397(19) 0.0379(12) Uani 1 1 d . . . . .
O4 O 0.6977(3) 0.33066(9) 0.96694(16) 0.0262(10) Uani 1 1 d . . . . .
O14 O 0.4345(3) 0.28985(10) 0.51980(18) 0.0352(11) Uani 1 1 d . . . . .
O27 O 0.7088(2) 0.42442(9) 0.84649(16) 0.0226(9) Uani 1 1 d . . . . .
O28 O 0.8731(3) 0.43372(9) 0.83584(16) 0.0267(10) Uani 1 1 d . . . . .
O13 O 0.4569(3) 0.33815(10) 0.53863(18) 0.0320(11) Uani 1 1 d . . . . .
N10 N 0.4622(3) 0.40271(12) 0.4987(2) 0.0283(12) Uani 1 1 d . . . . .
N9 N 0.5459(3) 0.40613(12) 0.5283(2) 0.0271(12) Uani 1 1 d . . . . .
H9 H 0.5840 0.4125 0.5156 0.032 Uiso 1 1 calc R . . . .
O2 O 0.8505(3) 0.42720(9) 0.92512(16) 0.0258(10) Uani 1 1 d . . . . .
N7 N 0.8631(3) 0.37509(12) 0.7528(2) 0.0271(12) Uani 1 1 d . . . . .
O1 O 0.7956(3) 0.52022(10) 0.89053(19) 0.0380(12) Uani 1 1 d . . . . .
O29 O 0.9391(3) 0.47344(10) 0.87671(18) 0.0345(11) Uani 1 1 d . . . . .
N4 N 0.8007(3) 0.29604(12) 0.9709(2) 0.0311(13) Uani 1 1 d . . . . .
H4 H 0.8519 0.2904 0.9812 0.037 Uiso 1 1 calc R . . . .
N3 N 0.8297(3) 0.37438(11) 0.98204(19) 0.0228(11) Uani 1 1 d . . . . .
N2 N 0.8858(3) 0.45159(12) 1.0030(2) 0.0293(12) Uani 1 1 d . . . . .
N6 N 0.8947(3) 0.36878(12) 0.8061(2) 0.0262(12) Uani 1 1 d . . . . .
O26 O 0.7987(3) 0.48970(11) 0.79295(18) 0.0371(11) Uani 1 1 d . . . . .
C33 C 0.6514(4) 0.39759(15) 0.6047(2) 0.0246(13) Uani 1 1 d . U . . .
C28 C 0.7911(4) 0.38819(14) 0.7404(2) 0.0241(13) Uani 1 1 d . U . . .
N5 N 0.7324(4) 0.27695(13) 0.9433(2) 0.0320(13) Uani 1 1 d . . . . .
C52 C 0.6117(4) 0.49444(15) 0.7720(3) 0.0292(14) Uani 1 1 d . U . . .
C29 C 0.7612(4) 0.39356(15) 0.6833(2) 0.0258(13) Uani 1 1 d . U . . .
C50 C 0.7266(5) 0.31744(15) 0.8280(3) 0.0375(17) Uani 1 1 d . U . . .
C34 C 0.5605(4) 0.39881(14) 0.5766(2) 0.0246(13) Uani 1 1 d . U . . .
C14 C 0.7551(5) 0.24987(15) 0.9372(3) 0.0367(16) Uani 1 1 d . U . . .
H14 H 0.8091 0.2444 0.9554 0.044 Uiso 1 1 calc R . . . .
C9 C 0.8823(4) 0.39784(15) 1.0033(2) 0.0277(14) Uani 1 1 d . U . . .
C35 C 0.4491(5) 0.41023(18) 0.4509(3) 0.0394(16) Uani 1 1 d . U . . .
H35 H 0.4950 0.4164 0.4410 0.047 Uiso 1 1 calc R . . . .
N1 N 0.8706(3) 0.47787(12) 0.9704(2) 0.0297(12) Uani 1 1 d . . . . .
C20 C 0.6181(5) 0.23071(15) 0.8765(3) 0.0348(15) Uani 1 1 d . U . . .
C32 C 0.7070(4) 0.39287(18) 0.5774(3) 0.0367(16) Uani 1 1 d . U . . .
H32 H 0.6879 0.3917 0.5416 0.044 Uiso 1 1 calc R . . . .
C31 C 0.7917(4) 0.38976(18) 0.6022(3) 0.0393(16) Uani 1 1 d . U . . .
H31 H 0.8298 0.3878 0.5836 0.047 Uiso 1 1 calc R . . . .
C15 C 0.7035(5) 0.22711(15) 0.9044(3) 0.0395(16) Uani 1 1 d . U . . .
C44 C 0.4561(4) 0.31571(16) 0.5088(3) 0.0345(16) Uani 1 1 d . U . . .
C41 C 0.2945(4) 0.40011(16) 0.4199(2) 0.0340(15) Uani 1 1 d . U . . .
C13 C 0.8385(4) 0.34577(15) 1.0032(2) 0.0269(13) Uani 1 1 d . U . . .
C46 C 0.6108(4) 0.31717(16) 0.6432(3) 0.0355(16) Uani 1 1 d . U . . .
C12 C 0.9023(4) 0.34068(16) 1.0476(3) 0.0326(15) Uani 1 1 d . U . . .
H12 H 0.9103 0.3214 1.0621 0.039 Uiso 1 1 calc R . . . .
C49 C 0.5000 0.2742(2) 0.7500 0.056(3) Uani 1 2 d S TU P . .
H49A H 0.4537 0.2670 0.7226 0.084 Uiso 0.5 1 calc GR . . A -1
H49B H 0.4956 0.2670 0.7824 0.084 Uiso 0.5 1 calc GR . . A -1
H49C H 0.5508 0.2670 0.7449 0.084 Uiso 0.5 1 calc GR . . A -1
C25 C 1.0824(4) 0.32570(17) 0.8693(3) 0.0391(16) Uani 1 1 d . U . . .
H25 H 1.0963 0.3218 0.8392 0.047 Uiso 1 1 calc R . . . .
C30 C 0.8165(4) 0.38972(17) 0.6545(3) 0.0360(16) Uani 1 1 d . U . . .
H30 H 0.8726 0.3870 0.6718 0.043 Uiso 1 1 calc R . . . .
C26 C 1.0114(4) 0.34349(15) 0.8670(3) 0.0308(14) Uani 1 1 d . U . . .
C22 C 1.0423(4) 0.33818(16) 0.9591(3) 0.0333(15) Uani 1 1 d . U . . .
H22 H 1.0301 0.3423 0.9898 0.040 Uiso 1 1 calc R . . . .
C36 C 0.3706(5) 0.40999(19) 0.4117(3) 0.0425(17) Uani 1 1 d . U . . .
C11 C 0.9546(4) 0.36423(17) 1.0707(3) 0.0352(15) Uani 1 1 d . U . . .
H11 H 0.9968 0.3608 1.1012 0.042 Uiso 1 1 calc R . . . .
C21 C 0.9910(4) 0.35001(14) 0.9127(3) 0.0280(14) Uani 1 1 d . U . . .
C27 C 0.9636(4) 0.35358(16) 0.8169(3) 0.0313(14) Uani 1 1 d . U . . .
H27 H 0.9839 0.3488 0.7895 0.038 Uiso 1 1 calc R . . . .
C10 C 0.9445(4) 0.39259(16) 1.0488(3) 0.0326(15) Uani 1 1 d . U . . .
H10 H 0.9795 0.4083 1.0647 0.039 Uiso 1 1 calc R . . . .
C025 C 0.7743(4) 0.32270(15) 0.9779(2) 0.0261(14) Uani 1 1 d . U . . .
C48 C 0.5000 0.3079(2) 0.7500 0.034(2) Uani 1 2 d S TU P . .
C42 C 0.3418(5) 0.45528(15) 0.5568(3) 0.0347(16) Uani 1 1 d . U . . .
C8 C 0.8705(4) 0.42760(14) 0.9749(2) 0.0233(13) Uani 1 1 d . U . . .
C19 C 0.5797(5) 0.20705(16) 0.8432(3) 0.0416(17) Uani 1 1 d . U . . .
H19 H 0.5242 0.2088 0.8240 0.050 Uiso 1 1 calc R . . . .
C16 C 0.7440(5) 0.19963(17) 0.8983(3) 0.0502(19) Uani 1 1 d . U . . .
H16 H 0.7994 0.1969 0.9172 0.060 Uiso 1 1 calc R . . . .
C54 C 0.7798(4) 0.47605(16) 0.7505(3) 0.0336(15) Uani 1 1 d . U . . .
C7 C 0.8976(4) 0.50226(16) 0.9955(3) 0.0343(15) Uani 1 1 d . U . . .
H7 H 0.9284 0.5001 1.0300 0.041 Uiso 1 1 calc R . . . .
C3 C 0.8541(5) 0.59379(17) 0.9505(3) 0.0450(18) Uani 1 1 d . U . . .
H3 H 0.8434 0.6141 0.9420 0.054 Uiso 1 1 calc R . . . .
C6 C 0.8847(4) 0.53277(16) 0.9755(3) 0.0342(15) Uani 1 1 d . U . . .
C23 C 1.1102(5) 0.32059(17) 0.9602(3) 0.0421(17) Uani 1 1 d . U . . .
H23 H 1.1428 0.3129 0.9916 0.050 Uiso 1 1 calc R . . . .
C56 C 0.9385(4) 0.44962(15) 0.8519(3) 0.0306(15) Uani 1 1 d . U . . .
C4 C 0.9058(5) 0.58591(17) 0.9988(3) 0.0432(17) Uani 1 1 d . U . . .
H4A H 0.9299 0.6008 1.0228 0.052 Uiso 1 1 calc R . . . .
C55 C 0.8220(6) 0.4858(2) 0.7113(3) 0.057(2) Uani 1 1 d . U . . .
H55A H 0.7980 0.4752 0.6796 0.086 Uiso 1 1 calc GR . . . .
H55B H 0.8802 0.4813 0.7240 0.086 Uiso 1 1 calc GR . . . .
H55C H 0.8145 0.5073 0.7055 0.086 Uiso 1 1 calc GR . . . .
C2 C 0.8183(5) 0.57149(16) 0.9145(3) 0.0411(17) Uani 1 1 d . U . . .
H2 H 0.7841 0.5772 0.8822 0.049 Uiso 1 1 calc R . . . .
C5 C 0.9207(4) 0.55624(16) 1.0105(3) 0.0380(16) Uani 1 1 d . U . . .
H5 H 0.9559 0.5511 1.0428 0.046 Uiso 1 1 calc R . . . .
C1 C 0.8326(4) 0.54054(15) 0.9258(3) 0.0320(15) Uani 1 1 d . U . . .
C24 C 1.1312(5) 0.31408(18) 0.9153(3) 0.0444(18) Uani 1 1 d . U . . .
H24 H 1.1772 0.3021 0.9165 0.053 Uiso 1 1 calc R . . . .
C53 C 0.6169(5) 0.52782(16) 0.7716(3) 0.0471(18) Uani 1 1 d . U . . .
H53A H 0.6726 0.5340 0.7893 0.071 Uiso 1 1 calc GR . . . .
H53B H 0.5794 0.5362 0.7885 0.071 Uiso 1 1 calc GR . . . .
H53C H 0.6021 0.5349 0.7366 0.071 Uiso 1 1 calc GR . . . .
C57 C 1.0169(5) 0.4384(2) 0.8418(4) 0.055(2) Uani 1 1 d . U . . .
H57A H 1.0573 0.4543 0.8485 0.083 Uiso 1 1 calc GR . . . .
H57B H 1.0046 0.4321 0.8065 0.083 Uiso 1 1 calc GR . . . .
H57C H 1.0386 0.4215 0.8641 0.083 Uiso 1 1 calc GR . . . .
C47 C 0.6944(6) 0.3071(2) 0.6408(4) 0.066(2) Uani 1 1 d . U . . .
H47A H 0.6911 0.3018 0.6059 0.099 Uiso 1 1 calc GR . . . .
H47B H 0.7120 0.2897 0.6626 0.099 Uiso 1 1 calc GR . . . .
H47C H 0.7338 0.3232 0.6523 0.099 Uiso 1 1 calc GR . . . .
C43 C 0.3785(6) 0.46710(19) 0.5148(3) 0.0550(19) Uani 1 1 d . U . . .
H43A H 0.3462 0.4596 0.4818 0.082 Uiso 1 1 calc GR . . . .
H43B H 0.4348 0.4602 0.5219 0.082 Uiso 1 1 calc GR . . . .
H43C H 0.3774 0.4888 0.5146 0.082 Uiso 1 1 calc GR . . . .
C40 C 0.2202(5) 0.40260(18) 0.3792(3) 0.0431(17) Uani 1 1 d . U . . .
H40 H 0.1704 0.3965 0.3842 0.052 Uiso 1 1 calc R . . . .
C18 C 0.6235(6) 0.18126(18) 0.8387(3) 0.054(2) Uani 1 1 d . U . . .
H18 H 0.5966 0.1661 0.8162 0.065 Uiso 1 1 calc R . . . .
C39 C 0.2206(5) 0.4140(2) 0.3320(3) 0.059(2) Uani 1 1 d . U . . .
H39 H 0.1708 0.4158 0.3057 0.070 Uiso 1 1 calc R . . . .
C37 C 0.3691(6) 0.4215(2) 0.3633(3) 0.061(2) Uani 1 1 d . U . . .
H37 H 0.4181 0.4282 0.3577 0.073 Uiso 1 1 calc R . . . .
C51 C 0.7595(7) 0.3065(2) 0.7860(4) 0.075(2) Uani 1 1 d . U . . .
H51A H 0.8014 0.2914 0.7994 0.112 Uiso 1 1 calc GR . . . .
H51B H 0.7832 0.3232 0.7725 0.112 Uiso 1 1 calc GR . . . .
H51C H 0.7151 0.2978 0.7590 0.112 Uiso 1 1 calc GR . . . .
C17 C 0.7045(6) 0.17739(19) 0.8660(4) 0.056(2) Uani 1 1 d . U . . .
H17 H 0.7324 0.1597 0.8625 0.067 Uiso 1 1 calc R . . . .
C38 C 0.2943(6) 0.4229(2) 0.3233(3) 0.066(2) Uani 1 1 d . U . . .
H38 H 0.2941 0.4298 0.2908 0.080 Uiso 1 1 calc R . . . .
C45 C 0.4778(6) 0.3216(2) 0.4603(3) 0.061(2) Uani 1 1 d . U . . .
H45A H 0.4698 0.3034 0.4400 0.091 Uiso 1 1 calc GR . . . .
H45B H 0.5348 0.3278 0.4685 0.091 Uiso 1 1 calc GR . . . .
H45C H 0.4427 0.3374 0.4411 0.091 Uiso 1 1 calc GR . . . .

loop_
_atom_site_aniso_label
_atom_site_aniso_U_11
_atom_site_aniso_U_22
_atom_site_aniso_U_33
_atom_site_aniso_U_23
_atom_site_aniso_U_13
_atom_site_aniso_U_12
Dy5 0.01689(15) 0.02273(15) 0.01621(14) -0.00162(11) 0.00447(11) -0.00244(11)
Dy2 0.01666(15) 0.02183(15) 0.02035(15) -0.00148(11) 0.00404(11) 0.00125(11)
Dy4 0.01675(15) 0.02066(15) 0.01775(15) -0.00095(11) 0.00307(11) -0.00145(11)
Dy6 0.02060(16) 0.02273(15) 0.01686(15) 0.00006(11) 0.00447(12) -0.00375(11)
Dy3 0.02467(17) 0.02094(16) 0.03150(18) 0.00207(12) 0.00957(13) 0.00142(12)
Dy1 0.02150(16) 0.02182(15) 0.02366(16) -0.00319(11) 0.00206(12) -0.00131(12)
O21 0.034(3) 0.024(2) 0.038(3) 0.002(2) 0.013(2) 0.004(2)
O7 0.019(2) 0.030(2) 0.024(2) -0.0055(18) 0.0084(18) -0.0011(18)
O19 0.017(2) 0.027(2) 0.019(2) -0.0023(17) 0.0030(17) 0.0002(17)
O22 0.023(2) 0.024(2) 0.034(3) -0.0066(19) 0.0101(19) -0.0011(18)
O20 0.018(2) 0.023(2) 0.020(2) 0.0024(17) 0.0042(17) 0.0009(17)
N8 0.017(3) 0.025(3) 0.022(3) -0.003(2) 0.008(2) -0.003(2)
O8 0.018(2) 0.027(2) 0.022(2) -0.0027(17) 0.0069(17) -0.0007(17)
O9 0.020(2) 0.033(2) 0.019(2) -0.0018(18) 0.0068(18) -0.0072(18)
O18 0.034(3) 0.020(2) 0.045(3) 0.003(2) 0.019(2) 0.0034(19)
O12 0.028(2) 0.026(2) 0.030(2) 0.0033(19) 0.008(2) -0.0005(19)
O23 0.029(3) 0.034(3) 0.033(3) 0.001(2) -0.001(2) -0.004(2)
O16 0.032(3) 0.032(3) 0.050(3) -0.007(2) 0.021(2) -0.002(2)
O5 0.045(3) 0.025(2) 0.045(3) 0.002(2) 0.016(2) 0.000(2)
O15 0.021(2) 0.023(2) 0.018(2) -0.0006(17) 0.0055(17) -0.0052(17)
O3 0.016(2) 0.031(2) 0.018(2) 0.0032(17) -0.0010(17) 0.0042(18)
O24 0.027(2) 0.036(3) 0.028(3) 0.004(2) 0.006(2) -0.002(2)
O11 0.036(3) 0.022(2) 0.030(2) 0.0020(18) 0.015(2) -0.0033(19)
O25 0.033(3) 0.030(2) 0.039(3) -0.004(2) 0.015(2) -0.008(2)
O10 0.026(2) 0.044(3) 0.023(2) 0.006(2) 0.0040(19) -0.004(2)
O6 0.025(2) 0.033(2) 0.029(2) -0.001(2) 0.0066(19) 0.009(2)
O17 0.035(3) 0.042(3) 0.035(3) -0.007(2) 0.009(2) -0.003(2)
O4 0.028(2) 0.027(2) 0.023(2) 0.0006(18) 0.0053(19) 0.0027(19)
O14 0.038(3) 0.031(3) 0.037(3) -0.007(2) 0.011(2) -0.001(2)
O27 0.019(2) 0.024(2) 0.022(2) -0.0022(17) 0.0028(17) 0.0002(17)
O28 0.024(2) 0.027(2) 0.026(2) -0.0013(18) 0.0025(19) -0.0024(19)
O13 0.031(3) 0.028(2) 0.039(3) -0.006(2) 0.013(2) -0.004(2)
N10 0.028(3) 0.034(3) 0.022(3) -0.001(2) 0.005(2) -0.010(2)
N9 0.018(3) 0.040(3) 0.025(3) 0.007(2) 0.010(2) -0.006(2)
O2 0.025(2) 0.027(2) 0.022(2) 0.0012(18) 0.0012(18) 0.0011(18)
N7 0.020(3) 0.038(3) 0.024(3) 0.002(2) 0.007(2) 0.002(2)
O1 0.043(3) 0.026(2) 0.037(3) -0.003(2) -0.001(2) 0.001(2)
O29 0.025(2) 0.035(3) 0.039(3) -0.006(2) 0.003(2) -0.008(2)
N4 0.030(3) 0.028(3) 0.034(3) 0.007(2) 0.006(2) 0.008(2)
N3 0.019(3) 0.027(3) 0.022(3) 0.000(2) 0.004(2) 0.005(2)
N2 0.025(3) 0.034(3) 0.026(3) -0.004(2) 0.002(2) -0.003(2)
N6 0.020(3) 0.030(3) 0.028(3) 0.000(2) 0.007(2) -0.002(2)
O26 0.035(3) 0.040(3) 0.035(3) -0.004(2) 0.007(2) -0.002(2)
C33 0.020(3) 0.036(3) 0.018(3) 0.001(2) 0.007(2) -0.007(3)
C28 0.019(3) 0.031(3) 0.022(3) -0.005(3) 0.006(3) -0.005(3)
N5 0.037(3) 0.033(3) 0.026(3) 0.000(2) 0.008(2) 0.006(3)
C52 0.026(3) 0.031(3) 0.031(4) 0.003(3) 0.009(3) 0.002(3)
C29 0.020(3) 0.034(3) 0.024(3) -0.007(3) 0.009(2) -0.008(3)
C50 0.038(4) 0.028(4) 0.058(5) -0.006(3) 0.031(4) 0.000(3)
C34 0.023(3) 0.030(3) 0.020(3) -0.004(2) 0.006(3) -0.005(3)
C14 0.041(4) 0.031(3) 0.037(4) 0.004(3) 0.009(3) 0.011(3)
C9 0.025(3) 0.035(3) 0.022(3) -0.003(3) 0.004(2) 0.006(3)
C35 0.037(3) 0.056(4) 0.027(3) 0.005(3) 0.012(3) -0.013(3)
N1 0.024(3) 0.028(3) 0.032(3) -0.004(2) 0.000(2) -0.001(2)
C20 0.044(4) 0.028(3) 0.037(4) 0.004(3) 0.019(3) 0.005(3)
C32 0.031(4) 0.058(4) 0.020(3) 0.000(3) 0.006(3) -0.004(3)
C31 0.029(3) 0.069(4) 0.024(3) -0.004(3) 0.015(3) -0.007(3)
C15 0.048(4) 0.027(3) 0.045(4) 0.008(3) 0.016(3) 0.004(3)
C44 0.030(4) 0.039(4) 0.039(4) -0.008(3) 0.015(3) -0.005(3)
C41 0.036(4) 0.042(4) 0.021(3) 0.002(3) 0.004(3) -0.007(3)
C13 0.022(3) 0.033(3) 0.027(3) 0.005(3) 0.008(3) 0.009(3)
C46 0.029(4) 0.034(4) 0.047(4) -0.003(3) 0.017(3) -0.006(3)
C12 0.031(3) 0.038(4) 0.027(3) 0.009(3) 0.005(3) 0.009(3)
C49 0.086(7) 0.022(5) 0.044(6) 0.000 -0.007(5) 0.000
C25 0.027(3) 0.052(4) 0.044(4) 0.006(3) 0.019(3) 0.010(3)
C30 0.020(3) 0.056(4) 0.033(4) -0.003(3) 0.009(3) -0.005(3)
C26 0.022(3) 0.036(3) 0.036(3) 0.010(3) 0.010(3) 0.006(3)
C22 0.027(3) 0.041(4) 0.033(3) 0.007(3) 0.011(3) 0.008(3)
C36 0.042(4) 0.060(4) 0.025(3) 0.007(3) 0.008(3) -0.010(3)
C11 0.028(3) 0.049(4) 0.023(3) 0.007(3) -0.002(3) 0.010(3)
C21 0.020(3) 0.028(3) 0.032(3) 0.002(3) 0.003(3) 0.001(3)
C27 0.019(3) 0.042(4) 0.035(3) 0.001(3) 0.013(3) 0.005(3)
C10 0.026(3) 0.041(4) 0.028(3) -0.002(3) 0.004(3) 0.003(3)
C025 0.028(3) 0.033(3) 0.018(3) 0.008(3) 0.008(2) 0.004(3)
C48 0.047(6) 0.022(4) 0.032(5) 0.000 0.012(4) 0.000
C42 0.047(4) 0.029(4) 0.029(4) -0.001(3) 0.014(3) -0.006(3)
C8 0.014(3) 0.029(3) 0.024(3) -0.003(3) 0.002(2) -0.003(2)
C19 0.055(4) 0.029(3) 0.042(4) -0.001(3) 0.016(3) -0.003(3)
C16 0.051(4) 0.038(4) 0.061(5) 0.001(4) 0.014(4) 0.007(3)
C54 0.031(3) 0.033(3) 0.037(3) 0.000(3) 0.009(3) -0.007(3)
C7 0.029(3) 0.036(4) 0.034(4) -0.010(3) 0.003(3) -0.001(3)
C3 0.042(4) 0.030(4) 0.063(5) -0.011(3) 0.014(4) -0.007(3)
C6 0.030(3) 0.034(3) 0.038(4) -0.008(3) 0.009(3) -0.005(3)
C23 0.033(4) 0.050(4) 0.043(4) 0.017(3) 0.011(3) 0.015(3)
C56 0.024(3) 0.031(3) 0.034(4) -0.006(3) 0.005(3) 0.002(3)
C4 0.037(4) 0.041(4) 0.050(4) -0.016(3) 0.011(3) -0.010(3)
C55 0.060(5) 0.067(5) 0.049(5) -0.009(4) 0.021(4) -0.030(4)
C2 0.036(4) 0.032(4) 0.050(4) -0.005(3) 0.005(3) 0.000(3)
C5 0.034(4) 0.039(4) 0.040(4) -0.014(3) 0.010(3) -0.012(3)
C1 0.026(3) 0.031(3) 0.038(4) -0.008(3) 0.008(3) -0.003(3)
C24 0.029(4) 0.052(4) 0.052(4) 0.013(3) 0.012(3) 0.021(3)
C53 0.050(4) 0.032(4) 0.053(4) 0.001(3) 0.005(3) 0.002(3)
C57 0.031(4) 0.064(5) 0.070(5) -0.030(4) 0.015(4) -0.010(4)
C47 0.053(4) 0.058(5) 0.092(6) -0.023(4) 0.029(4) 0.002(4)
C43 0.072(4) 0.050(4) 0.048(4) 0.007(3) 0.025(3) -0.003(4)
C40 0.038(4) 0.061(4) 0.027(3) 0.009(3) 0.003(3) -0.008(3)
C18 0.070(5) 0.036(4) 0.058(5) -0.008(4) 0.020(4) -0.003(4)
C39 0.045(4) 0.089(6) 0.030(4) 0.014(4) -0.007(3) -0.013(4)
C37 0.053(4) 0.095(5) 0.030(4) 0.016(4) 0.004(3) -0.021(4)
C51 0.083(5) 0.058(5) 0.102(6) -0.022(4) 0.056(5) -0.013(4)
C17 0.058(5) 0.038(4) 0.070(5) -0.008(4) 0.017(4) 0.006(4)
C38 0.061(5) 0.100(6) 0.032(4) 0.022(4) 0.004(4) -0.027(4)
C45 0.070(5) 0.064(5) 0.058(5) -0.021(4) 0.035(4) -0.021(4)

loop_
_atom_type_symbol
_atom_type_description
_atom_type_scat_dispersion_real
_atom_type_scat_dispersion_imag
_atom_type_scat_source
C C 0.0033 0.0016 'International Tables Vol C Tables 4.2.6.8 and 6.1.1.4'
H H 0.0000 0.0000 'International Tables Vol C Tables 4.2.6.8 and 6.1.1.4'
Dy Dy -0.1892 4.4098 'International Tables Vol C Tables 4.2.6.8 and 6.1.1.4'
N N 0.0061 0.0033 'International Tables Vol C Tables 4.2.6.8 and 6.1.1.4'
O O 0.0106 0.0060 'International Tables Vol C Tables 4.2.6.8 and 6.1.1.4'

loop_
_geom_angle_atom_site_label_1
_geom_angle_atom_site_label_2
_geom_angle_atom_site_label_3
_geom_angle
_geom_angle_site_symmetry_1
_geom_angle_site_symmetry_3
_geom_angle_publ_flag
Dy5 Dy5 Dy6 139.047(12) 2_656 . ?
Dy5 Dy5 Dy3 114.089(8) 2_656 2_656 ?
Dy4 Dy5 Dy5 65.701(7) . 2_656 ?
Dy4 Dy5 Dy6 128.116(10) . . ?
Dy4 Dy5 Dy3 173.651(11) . 2_656 ?
Dy6 Dy5 Dy3 56.581(7) . 2_656 ?
O19 Dy5 Dy5 76.32(9) . 2_656 ?
O19 Dy5 Dy4 44.69(9) . . ?
O19 Dy5 Dy6 90.62(9) . . ?
O19 Dy5 Dy3 141.64(9) . 2_656 ?
O19 Dy5 O20 67.70(13) . 2_656 ?
O19 Dy5 O8 66.05(13) . . ?
O19 Dy5 O9 83.48(14) . . ?
O19 Dy5 O18 143.20(14) . . ?
O20 Dy5 Dy5 37.79(10) . 2_656 ?
O20 Dy5 Dy5 36.36(9) 2_656 2_656 ?
O20 Dy5 Dy4 85.05(9) 2_656 . ?
O20 Dy5 Dy4 41.77(10) . . ?
O20 Dy5 Dy6 168.19(10) . . ?
O20 Dy5 Dy6 102.74(10) 2_656 . ?
O20 Dy5 Dy3 134.12(10) . 2_656 ?
O20 Dy5 Dy3 98.25(9) 2_656 2_656 ?
O20 Dy5 O19 77.58(14) . . ?
O20 Dy5 O20 72.59(15) . 2_656 ?
O20 Dy5 O8 127.05(13) 2_656 . ?
O20 Dy5 O8 73.64(13) . . ?
O20 Dy5 O9 131.03(14) 2_656 . ?
O20 Dy5 O9 139.85(14) . . ?
O20 Dy5 O18 85.40(15) . . ?
O20 Dy5 O18 76.17(14) 2_656 . ?
O20 Dy5 O16 94.06(16) . . ?
O8 Dy5 Dy5 107.25(9) . 2_656 ?
O8 Dy5 Dy4 43.44(9) . . ?
O8 Dy5 Dy6 102.10(9) . . ?
O8 Dy5 Dy3 134.30(9) . 2_656 ?
O9 Dy5 Dy5 159.55(10) . 2_656 ?
O9 Dy5 Dy4 101.78(10) . . ?
O9 Dy5 Dy6 36.65(10) . . ?
O9 Dy5 Dy3 80.19(10) . 2_656 ?
O9 Dy5 O8 66.33(13) . . ?
O18 Dy5 Dy5 70.40(11) . 2_656 ?
O18 Dy5 Dy4 127.17(12) . . ?
O18 Dy5 Dy6 104.23(12) . . ?
O18 Dy5 Dy3 49.20(12) . 2_656 ?
O18 Dy5 O8 139.09(14) . . ?
O18 Dy5 O9 127.76(15) . . ?
O16 Dy5 Dy5 119.99(13) . 2_656 ?
O16 Dy5 Dy4 104.70(12) . . ?
O16 Dy5 Dy6 95.23(13) . . ?
O16 Dy5 Dy3 69.67(12) . 2_656 ?
O16 Dy5 O19 139.41(15) . . ?
O16 Dy5 O20 147.68(15) . 2_656 ?
O16 Dy5 O8 73.46(15) . . ?
O16 Dy5 O9 77.90(16) . . ?
O16 Dy5 O18 73.46(16) . . ?
O15 Dy5 Dy5 113.73(10) . 2_656 ?
O15 Dy5 Dy4 151.52(10) . . ?
O15 Dy5 Dy6 33.46(10) . . ?
O15 Dy5 Dy3 34.81(10) . 2_656 ?
O15 Dy5 O19 106.83(14) . . ?
O15 Dy5 O20 82.11(14) . 2_656 ?
O15 Dy5 O20 150.53(14) . . ?
O15 Dy5 O8 135.31(13) . . ?
O15 Dy5 O9 69.05(14) . . ?
O15 Dy5 O18 73.88(15) . . ?
O15 Dy5 O16 99.67(16) . . ?
Dy1 Dy2 Dy4 61.971(7) . . ?
O7 Dy2 Dy4 37.80(10) . . ?
O7 Dy2 Dy1 87.66(10) . . ?
O7 Dy2 O3 134.45(13) . . ?
O7 Dy2 N6 66.30(16) . . ?
O22 Dy2 Dy4 84.88(11) . . ?
O22 Dy2 Dy1 140.37(10) . . ?
O22 Dy2 O7 76.71(15) . . ?
O22 Dy2 O3 75.61(14) . . ?
O22 Dy2 O28 150.16(15) . . ?
O22 Dy2 O2 140.60(15) . . ?
O22 Dy2 N6 85.22(16) . . ?
O3 Dy2 Dy4 104.12(9) . . ?
O3 Dy2 Dy1 91.21(10) . . ?
O6 Dy2 Dy4 176.67(11) . . ?
O6 Dy2 Dy1 119.10(12) . . ?
O6 Dy2 O7 139.02(15) . . ?
O6 Dy2 O22 95.29(16) . . ?
O6 Dy2 O3 79.12(14) . . ?
O6 Dy2 O27 151.61(15) . . ?
O6 Dy2 O28 102.82(16) . . ?
O6 Dy2 O2 83.10(15) . . ?
O6 Dy2 N6 73.06(17) . . ?
O27 Dy2 Dy4 31.26(10) . . ?
O27 Dy2 Dy1 41.85(10) . . ?
O27 Dy2 O7 68.71(14) . . ?
O27 Dy2 O22 98.64(14) . . ?
O27 Dy2 O3 80.56(13) . . ?
O27 Dy2 O28 76.20(14) . . ?
O27 Dy2 O2 70.46(14) . . ?
O27 Dy2 N6 132.54(16) . . ?
O28 Dy2 Dy4 75.71(10) . . ?
O28 Dy2 Dy1 44.20(10) . . ?
O28 Dy2 O7 74.04(14) . . ?
O28 Dy2 O3 130.76(14) . . ?
O28 Dy2 N6 77.78(16) . . ?
O2 Dy2 Dy4 98.89(10) . . ?
O2 Dy2 Dy1 40.42(10) . . ?
O2 Dy2 O7 128.03(14) . . ?
O2 Dy2 O3 65.38(14) . . ?
O2 Dy2 O28 66.07(14) . . ?
O2 Dy2 N6 130.62(16) . . ?
N6 Dy2 Dy4 103.65(12) . . ?
N6 Dy2 Dy1 121.53(12) . . ?
N6 Dy2 O3 144.44(15) . . ?
Dy5 Dy4 Dy1 161.710(10) . . ?
O7 Dy4 Dy5 84.88(9) . . ?
O7 Dy4 Dy1 80.16(9) . . ?
O7 Dy4 O24 119.39(13) . . ?
O7 Dy4 C52 131.83(16) . . ?
O19 Dy4 Dy5 80.81(10) 2_656 . ?
O19 Dy4 Dy5 42.32(9) . . ?
O19 Dy4 Dy1 154.46(9) . . ?
O19 Dy4 Dy1 100.35(10) 2_656 . ?
O19 Dy4 O7 125.22(13) . . ?
O19 Dy4 O7 128.47(13) 2_656 . ?
O19 Dy4 O19 67.30(15) 2_656 . ?
O19 Dy4 O8 123.58(13) 2_656 . ?
O19 Dy4 O23 91.13(15) 2_656 . ?
O19 Dy4 O24 114.46(13) . . ?
O19 Dy4 O24 81.99(13) 2_656 . ?
O19 Dy4 C52 94.68(16) . . ?
O19 Dy4 C52 88.77(16) 2_656 . ?
O20 Dy4 Dy5 40.54(10) . . ?
O20 Dy4 Dy1 122.92(10) . . ?
O20 Dy4 O7 69.60(13) . . ?
O20 Dy4 O19 74.48(13) . . ?
O20 Dy4 O19 67.54(14) . 2_656 ?
O20 Dy4 O8 72.76(13) . . ?
O20 Dy4 O23 145.69(14) . . ?
O20 Dy4 O24 142.28(14) . . ?
O20 Dy4 C52 156.19(16) . . ?
O8 Dy4 Dy5 43.57(9) . . ?
O8 Dy4 Dy1 135.09(9) . . ?
O8 Dy4 O7 66.09(13) . . ?
O8 Dy4 O19 64.54(13) . . ?
O8 Dy4 O23 100.66(15) . . ?
O8 Dy4 O24 144.92(14) . . ?
O8 Dy4 C52 122.22(16) . . ?
O23 Dy4 Dy5 112.24(10) . . ?
O23 Dy4 Dy1 86.03(10) . . ?
O23 Dy4 O7 139.68(15) . . ?
O23 Dy4 O19 72.48(14) . . ?
O23 Dy4 O24 51.03(15) . . ?
O23 Dy4 C52 25.26(16) . . ?
O24 Dy4 Dy5 155.66(10) . . ?
O24 Dy4 Dy1 40.10(10) . . ?
O24 Dy4 C52 26.01(16) . . ?
O25 Dy4 Dy5 119.04(11) . . ?
O25 Dy4 Dy1 64.73(11) . . ?
O25 Dy4 O7 68.55(15) . . ?
O25 Dy4 O19 157.03(15) . 2_656 ?
O25 Dy4 O19 118.40(15) . . ?
O25 Dy4 O20 134.85(15) . . ?
O25 Dy4 O8 75.48(14) . . ?
O25 Dy4 O23 71.27(16) . . ?
O25 Dy4 O24 75.48(15) . . ?
O25 Dy4 C52 68.96(17) . . ?
O27 Dy4 Dy5 127.04(10) . . ?
O27 Dy4 Dy1 36.22(10) . . ?
O27 Dy4 O7 66.65(13) . . ?
O27 Dy4 O19 149.69(14) . . ?
O27 Dy4 O19 83.68(14) . 2_656 ?
O27 Dy4 O20 86.84(14) . . ?
O27 Dy4 O8 132.51(14) . . ?
O27 Dy4 O23 118.41(15) . . ?
O27 Dy4 O24 67.51(14) . . ?
O27 Dy4 O25 91.72(16) . . ?
O27 Dy4 C52 93.15(17) . . ?
C52 Dy4 Dy5 136.41(13) . . ?
C52 Dy4 Dy1 61.79(13) . . ?
Dy3 Dy6 Dy5 62.327(8) 2_656 . ?
O9 Dy6 Dy5 37.19(10) . . ?
O9 Dy6 Dy3 85.51(10) . 2_656 ?
O9 Dy6 O3 130.35(13) . 2_656 ?
O9 Dy6 O4 126.03(14) . 2_656 ?
O9 Dy6 N10 65.49(15) . . ?
O15 Dy6 Dy5 32.61(10) . . ?
O15 Dy6 Dy3 39.99(10) . 2_656 ?
O15 Dy6 O9 68.74(14) . . ?
O15 Dy6 O3 74.83(14) . 2_656 ?
O15 Dy6 O4 69.72(14) . 2_656 ?
O15 Dy6 O13 76.00(15) . . ?
O15 Dy6 N10 132.43(16) . . ?
O3 Dy6 Dy5 97.94(9) 2_656 . ?
O3 Dy6 Dy3 87.66(10) 2_656 2_656 ?
O11 Dy6 Dy5 81.36(11) . . ?
O11 Dy6 Dy3 137.63(11) . 2_656 ?
O11 Dy6 O9 76.81(15) . . ?
O11 Dy6 O15 97.68(14) . . ?
O11 Dy6 O3 75.88(14) . 2_656 ?
O11 Dy6 O4 141.77(15) . 2_656 ?
O11 Dy6 O13 148.34(16) . . ?
O11 Dy6 N10 84.19(16) . . ?
O10 Dy6 Dy5 173.80(12) . . ?
O10 Dy6 Dy3 123.81(12) . 2_656 ?
O10 Dy6 O9 138.52(15) . . ?
O10 Dy6 O15 152.58(15) . . ?
O10 Dy6 O3 83.68(15) . 2_656 ?
O10 Dy6 O11 93.28(17) . . ?
O10 Dy6 O4 86.20(16) . 2_656 ?
O10 Dy6 O13 106.52(17) . . ?
O10 Dy6 N10 73.55(17) . . ?
O4 Dy6 Dy5 99.94(10) 2_656 . ?
O4 Dy6 Dy3 40.74(10) 2_656 2_656 ?
O4 Dy6 O3 66.06(14) 2_656 2_656 ?
O4 Dy6 N10 131.45(16) 2_656 . ?
O13 Dy6 Dy5 77.09(11) . . ?
O13 Dy6 Dy3 45.22(11) . 2_656 ?
O13 Dy6 O9 71.98(15) . . ?
O13 Dy6 O3 129.70(14) . 2_656 ?
O13 Dy6 O4 65.73(15) . 2_656 ?
O13 Dy6 N10 78.30(17) . . ?
N10 Dy6 Dy5 102.65(12) . . ?
N10 Dy6 Dy3 122.75(13) . 2_656 ?
N10 Dy6 O3 148.73(16) . 2_656 ?
Dy6 Dy3 Dy5 61.090(7) 2_656 2_656 ?
O21 Dy3 Dy5 85.97(10) . 2_656 ?
O21 Dy3 Dy6 104.96(11) . 2_656 ?
O21 Dy3 O15 77.44(14) . 2_656 ?
O21 Dy3 O4 94.16(15) . . ?
O21 Dy3 O14 151.23(15) . 2_656 ?
O21 Dy3 O13 144.93(14) . 2_656 ?
O21 Dy3 N5 68.52(16) . . ?
O21 Dy3 C44 160.04(19) . 2_656 ?
O5 Dy3 Dy5 127.59(13) . 2_656 ?
O5 Dy3 Dy6 168.87(13) . 2_656 ?
O5 Dy3 O21 83.65(16) . . ?
O5 Dy3 O15 152.79(16) . 2_656 ?
O5 Dy3 O17 78.10(18) . 2_656 ?
O5 Dy3 O4 133.60(17) . . ?
O5 Dy3 O14 84.95(17) . 2_656 ?
O5 Dy3 O13 131.37(16) . 2_656 ?
O5 Dy3 N5 74.00(18) . . ?
O5 Dy3 C44 108.33(19) . 2_656 ?
O15 Dy3 Dy5 32.53(9) 2_656 2_656 ?
O15 Dy3 Dy6 38.28(9) 2_656 2_656 ?
O15 Dy3 O4 67.89(14) 2_656 . ?
O15 Dy3 O14 120.51(14) 2_656 2_656 ?
O15 Dy3 O13 70.13(13) 2_656 2_656 ?
O15 Dy3 N5 115.70(16) 2_656 . ?
O15 Dy3 C44 95.61(17) 2_656 2_656 ?
O17 Dy3 Dy5 68.07(12) 2_656 2_656 ?
O17 Dy3 Dy6 101.46(12) 2_656 2_656 ?
O17 Dy3 O21 126.88(16) 2_656 . ?
O17 Dy3 O15 97.79(15) 2_656 2_656 ?
O17 Dy3 O4 133.53(16) 2_656 . ?
O17 Dy3 O14 75.90(16) 2_656 2_656 ?
O17 Dy3 O13 71.81(16) 2_656 2_656 ?
O17 Dy3 N5 146.21(18) 2_656 . ?
O17 Dy3 C44 72.25(18) 2_656 2_656 ?
O4 Dy3 Dy5 98.27(10) . 2_656 ?
O4 Dy3 Dy6 40.22(10) . 2_656 ?
O4 Dy3 O14 75.09(15) . 2_656 ?
O4 Dy3 O13 61.72(14) . 2_656 ?
O4 Dy3 N5 62.42(16) . . ?
O4 Dy3 C44 65.97(18) . 2_656 ?
O14 Dy3 Dy5 121.57(11) 2_656 2_656 ?
O14 Dy3 Dy6 84.17(11) 2_656 2_656 ?
O14 Dy3 O13 51.43(14) 2_656 2_656 ?
O14 Dy3 N5 82.96(17) 2_656 . ?
O14 Dy3 C44 25.40(17) 2_656 2_656 ?
O13 Dy3 Dy5 73.94(10) 2_656 2_656 ?
O13 Dy3 Dy6 40.11(10) 2_656 2_656 ?
O13 Dy3 C44 26.03(17) 2_656 2_656 ?
N5 Dy3 Dy5 145.43(13) . 2_656 ?
N5 Dy3 Dy6 102.27(13) . 2_656 ?
N5 Dy3 O13 114.17(16) . 2_656 ?
N5 Dy3 C44 98.82(18) . 2_656 ?
C44 Dy3 Dy5 98.24(14) 2_656 2_656 ?
C44 Dy3 Dy6 61.45(14) 2_656 2_656 ?
Dy2 Dy1 Dy4 62.687(7) . . ?
O12 Dy1 Dy2 101.98(10) 2_656 . ?
O12 Dy1 Dy4 90.29(11) 2_656 . ?
O12 Dy1 O24 71.49(15) 2_656 . ?
O12 Dy1 O27 78.10(14) 2_656 . ?
O12 Dy1 O28 142.16(14) 2_656 . ?
O12 Dy1 O2 86.74(15) 2_656 . ?
O12 Dy1 O29 145.69(15) 2_656 . ?
O12 Dy1 O26 137.32(16) 2_656 . ?
O12 Dy1 N1 70.06(16) 2_656 . ?
O12 Dy1 C56 153.94(17) 2_656 . ?
O24 Dy1 Dy2 102.10(10) . . ?
O24 Dy1 Dy4 40.75(10) . . ?
O24 Dy1 O28 111.52(14) . . ?
O24 Dy1 N1 138.64(16) . . ?
O24 Dy1 C56 129.45(17) . . ?
O27 Dy1 Dy2 38.74(9) . . ?
O27 Dy1 Dy4 33.44(9) . . ?
O27 Dy1 O24 65.77(14) . . ?
O27 Dy1 O28 70.20(13) . . ?
O27 Dy1 O29 120.93(14) . . ?
O27 Dy1 N1 119.20(15) . . ?
O27 Dy1 C56 95.93(16) . . ?
O28 Dy1 Dy2 40.24(9) . . ?
O28 Dy1 Dy4 74.56(9) . . ?
O28 Dy1 N1 108.05(15) . . ?
O28 Dy1 C56 26.14(16) . . ?
O2 Dy1 Dy2 39.31(10) . . ?
O2 Dy1 Dy4 98.56(10) . . ?
O2 Dy1 O24 130.97(14) . . ?
O2 Dy1 O27 67.02(14) . . ?
O2 Dy1 O28 62.37(14) . . ?
O2 Dy1 O29 77.12(15) . . ?
O2 Dy1 N1 60.90(15) . . ?
O2 Dy1 C56 67.78(17) . . ?
O1 Dy1 Dy2 171.44(12) . . ?
O1 Dy1 Dy4 125.65(12) . . ?
O1 Dy1 O12 80.86(17) . 2_656 ?
O1 Dy1 O24 86.46(16) . . ?
O1 Dy1 O27 149.29(16) . . ?
O1 Dy1 O28 136.08(16) . . ?
O1 Dy1 O2 133.78(16) . . ?
O1 Dy1 O29 88.71(17) . . ?
O1 Dy1 O26 80.51(17) . . ?
O1 Dy1 N1 73.03(17) . . ?
O1 Dy1 C56 112.46(19) . . ?
O29 Dy1 Dy2 84.47(11) . . ?
O29 Dy1 Dy4 121.68(11) . . ?
O29 Dy1 O24 140.73(15) . . ?
O29 Dy1 O28 51.62(14) . . ?
O29 Dy1 N1 75.63(17) . . ?
O29 Dy1 C56 25.48(16) . . ?
O26 Dy1 Dy2 102.10(11) . . ?
O26 Dy1 Dy4 70.59(11) . . ?
O26 Dy1 O24 69.34(15) . . ?
O26 Dy1 O27 100.31(15) . . ?
O26 Dy1 O28 70.25(15) . . ?
O26 Dy1 O2 132.53(15) . . ?
O26 Dy1 O29 71.43(16) . . ?
O26 Dy1 N1 137.80(17) . . ?
O26 Dy1 C56 68.53(18) . . ?
N1 Dy1 Dy2 100.19(12) . . ?
N1 Dy1 Dy4 151.37(12) . . ?
N1 Dy1 C56 91.82(18) . . ?
C56 Dy1 Dy2 61.81(14) . . ?
C56 Dy1 Dy4 98.54(13) . . ?
C50 O21 Dy3 138.4(4) . . ?
Dy2 O7 Dy4 106.66(15) . . ?
C28 O7 Dy2 115.9(4) . . ?
C28 O7 Dy4 134.1(4) . . ?
Dy5 O19 Dy4 92.99(13) . . ?
Dy5 O19 Dy4 111.42(16) . 2_656 ?
Dy4 O19 Dy4 111.42(15) 2_656 . ?
C50 O22 Dy2 152.8(4) . . ?
Dy5 O20 Dy5 105.85(15) . 2_656 ?
Dy5 O20 Dy4 97.68(14) . . ?
Dy4 O20 Dy5 112.26(16) . 2_656 ?
O8 N8 C33 117.9(5) . . ?
O8 N8 C29 120.9(5) . . ?
C33 N8 C29 121.2(5) . . ?
Dy4 O8 Dy5 92.98(13) . . ?
N8 O8 Dy5 123.4(3) . . ?
N8 O8 Dy4 137.5(3) . . ?
Dy6 O9 Dy5 106.15(15) . . ?
C34 O9 Dy5 134.4(4) . . ?
C34 O9 Dy6 118.0(4) . . ?
C48 O18 Dy5 133.9(5) . . ?
C42 O12 Dy1 138.6(4) . 2_656 ?
C52 O23 Dy4 96.7(4) . . ?
C46 O16 Dy5 137.3(5) . . ?
C20 O5 Dy3 139.1(5) . . ?
Dy5 O15 Dy6 113.93(16) . . ?
Dy5 O15 Dy3 112.66(16) . 2_656 ?
Dy6 O15 Dy3 101.73(15) . 2_656 ?
Dy6 O3 Dy2 135.70(16) 2_656 . ?
N3 O3 Dy2 113.6(3) . . ?
N3 O3 Dy6 110.5(3) . 2_656 ?
Dy1 O24 Dy4 99.15(15) . . ?
C52 O24 Dy4 89.9(4) . . ?
C52 O24 Dy1 138.7(4) . . ?
C42 O11 Dy6 145.7(4) . . ?
C54 O25 Dy4 142.1(4) . . ?
C41 O10 Dy6 143.6(4) . . ?
C21 O6 Dy2 143.4(4) . . ?
C46 O17 Dy3 137.2(5) . 2_656 ?
Dy6 O4 Dy3 99.03(15) 2_656 . ?
C025 O4 Dy6 132.4(4) . 2_656 ?
C025 O4 Dy3 118.6(4) . . ?
C44 O14 Dy3 98.2(4) . 2_656 ?
Dy2 O27 Dy1 99.41(15) . . ?
Dy4 O27 Dy2 117.28(17) . . ?
Dy4 O27 Dy1 110.33(16) . . ?
Dy2 O28 Dy1 95.56(15) . . ?
C56 O28 Dy2 137.9(4) . . ?
C56 O28 Dy1 91.3(4) . . ?
Dy6 O13 Dy3 94.67(15) . 2_656 ?
C44 O13 Dy6 137.5(4) . . ?
C44 O13 Dy3 90.3(4) . 2_656 ?
N9 N10 Dy6 116.1(4) . . ?
C35 N10 Dy6 130.6(5) . . ?
C35 N10 N9 113.0(5) . . ?
N10 N9 H9 123.0 . . ?
C34 N9 N10 114.0(5) . . ?
C34 N9 H9 123.0 . . ?
Dy2 O2 Dy1 100.26(15) . . ?
C8 O2 Dy2 135.4(4) . . ?
C8 O2 Dy1 121.4(4) . . ?
C28 N7 N6 113.2(5) . . ?
C1 O1 Dy1 141.9(4) . . ?
C56 O29 Dy1 95.9(4) . . ?
N5 N4 H4 124.7 . . ?
C025 N4 H4 124.7 . . ?
C025 N4 N5 110.6(5) . . ?
O3 N3 C9 119.4(5) . . ?
O3 N3 C13 118.0(5) . . ?
C9 N3 C13 122.6(5) . . ?
C8 N2 N1 109.4(5) . . ?
N7 N6 Dy2 116.3(4) . . ?
C27 N6 Dy2 131.6(4) . . ?
C27 N6 N7 112.1(5) . . ?
C54 O26 Dy1 127.8(4) . . ?
N8 C33 C34 121.2(5) . . ?
N8 C33 C32 119.3(6) . . ?
C32 C33 C34 119.4(6) . . ?
O7 C28 N7 127.2(6) . . ?
O7 C28 C29 122.7(6) . . ?
N7 C28 C29 110.0(5) . . ?
N4 N5 Dy3 116.6(4) . . ?
C14 N5 Dy3 129.3(5) . . ?
C14 N5 N4 112.8(6) . . ?
O23 C52 Dy4 58.0(3) . . ?
O23 C52 O24 121.2(6) . . ?
O23 C52 C53 119.8(6) . . ?
O24 C52 Dy4 64.1(3) . . ?
O24 C52 C53 119.0(6) . . ?
C53 C52 Dy4 169.4(5) . . ?
N8 C29 C28 122.9(5) . . ?
N8 C29 C30 117.8(6) . . ?
C30 C29 C28 118.9(6) . . ?
O21 C50 O22 122.9(6) . . ?
O21 C50 C51 118.9(7) . . ?
O22 C50 C51 117.4(7) . . ?
O9 C34 N9 125.2(6) . . ?
O9 C34 C33 122.0(5) . . ?
N9 C34 C33 112.5(5) . . ?
N5 C14 H14 117.3 . . ?
N5 C14 C15 125.3(7) . . ?
C15 C14 H14 117.3 . . ?
N3 C9 C10 118.2(6) . . ?
N3 C9 C8 118.1(5) . . ?
C10 C9 C8 123.7(6) . . ?
N10 C35 H35 116.9 . . ?
N10 C35 C36 126.2(7) . . ?
C36 C35 H35 116.9 . . ?
N2 N1 Dy1 118.3(4) . . ?
C7 N1 Dy1 129.4(5) . . ?
C7 N1 N2 112.2(6) . . ?
O5 C20 C15 122.4(6) . . ?
O5 C20 C19 120.2(7) . . ?
C19 C20 C15 117.4(6) . . ?
C33 C32 H32 119.3 . . ?
C33 C32 C31 121.3(6) . . ?
C31 C32 H32 119.3 . . ?
C32 C31 H31 121.3 . . ?
C30 C31 C32 117.5(6) . . ?
C30 C31 H31 121.3 . . ?
C20 C15 C14 125.3(6) . . ?
C20 C15 C16 118.5(7) . . ?
C16 C15 C14 116.1(7) . . ?
O14 C44 Dy3 56.4(3) . 2_656 ?
O14 C44 O13 120.1(6) . . ?
O14 C44 C45 122.1(7) . . ?
O13 C44 Dy3 63.7(3) . 2_656 ?
O13 C44 C45 117.7(7) . . ?
C45 C44 Dy3 176.7(6) . 2_656 ?
O10 C41 C36 121.4(6) . . ?
O10 C41 C40 119.6(6) . . ?
C40 C41 C36 119.0(6) . . ?
N3 C13 C025 117.3(5) . . ?
C12 C13 N3 118.4(6) . . ?
C12 C13 C025 124.2(6) . . ?
O16 C46 O17 126.3(7) . . ?
O16 C46 C47 116.1(7) . . ?
O17 C46 C47 117.5(7) . . ?
C13 C12 H12 120.0 . . ?
C13 C12 C11 120.1(6) . . ?
C11 C12 H12 120.0 . . ?
H49A C49 H49B 109.5 . . ?
H49A C49 H49C 109.5 . . ?
H49B C49 H49C 109.5 . . ?
C48 C49 H49A 109.5 . . ?
C48 C49 H49B 109.5 . . ?
C48 C49 H49C 109.5 . . ?
C26 C25 H25 119.4 . . ?
C24 C25 H25 119.4 . . ?
C24 C25 C26 121.1(7) . . ?
C29 C30 H30 118.8 . . ?
C31 C30 C29 122.5(7) . . ?
C31 C30 H30 118.8 . . ?
C25 C26 C27 116.4(6) . . ?
C21 C26 C25 119.7(6) . . ?
C21 C26 C27 123.9(6) . . ?
C21 C22 H22 119.4 . . ?
C23 C22 H22 119.4 . . ?
C23 C22 C21 121.2(7) . . ?
C41 C36 C35 124.1(6) . . ?
C37 C36 C35 116.8(7) . . ?
C37 C36 C41 119.0(7) . . ?
C12 C11 H11 119.8 . . ?
C10 C11 C12 120.4(6) . . ?
C10 C11 H11 119.8 . . ?
O6 C21 C26 121.6(6) . . ?
O6 C21 C22 120.4(6) . . ?
C22 C21 C26 118.0(6) . . ?
N6 C27 C26 126.2(6) . . ?
N6 C27 H27 116.9 . . ?
C26 C27 H27 116.9 . . ?
C9 C10 H10 119.9 . . ?
C11 C10 C9 120.2(7) . . ?
C11 C10 H10 119.9 . . ?
O4 C025 N4 125.5(6) . . ?
O4 C025 C13 117.5(5) . . ?
N4 C025 C13 117.0(6) . . ?
O18 C48 O18 123.9(8) . 2_656 ?
O18 C48 C49 118.0(4) 2_656 . ?
O18 C48 C49 118.0(4) . . ?
O12 C42 O11 123.8(6) . . ?
O12 C42 C43 118.9(6) . . ?
O11 C42 C43 117.3(6) . . ?
O2 C8 C9 118.5(5) . . ?
N2 C8 O2 125.2(6) . . ?
N2 C8 C9 116.2(6) . . ?
C20 C19 H19 119.6 . . ?
C18 C19 C20 120.9(8) . . ?
C18 C19 H19 119.6 . . ?
C15 C16 H16 118.9 . . ?
C17 C16 C15 122.1(8) . . ?
C17 C16 H16 118.9 . . ?
O25 C54 O26 125.3(6) . . ?
O25 C54 C55 117.0(6) . . ?
O26 C54 C55 117.7(6) . . ?
N1 C7 H7 116.9 . . ?
N1 C7 C6 126.2(7) . . ?
C6 C7 H7 116.9 . . ?
C4 C3 H3 119.8 . . ?
C4 C3 C2 120.5(7) . . ?
C2 C3 H3 119.8 . . ?
C5 C6 C7 116.3(7) . . ?
C5 C6 C1 118.9(7) . . ?
C1 C6 C7 124.4(6) . . ?
C22 C23 H23 119.3 . . ?
C22 C23 C24 121.4(7) . . ?
C24 C23 H23 119.3 . . ?
O28 C56 Dy1 62.6(3) . . ?
O28 C56 C57 118.2(6) . . ?
O29 C56 Dy1 58.6(3) . . ?
O29 C56 O28 121.3(6) . . ?
O29 C56 C57 120.5(6) . . ?
C57 C56 Dy1 178.2(6) . . ?
C3 C4 H4A 120.5 . . ?
C5 C4 C3 119.0(7) . . ?
C5 C4 H4A 120.5 . . ?
C54 C55 H55A 109.5 . . ?
C54 C55 H55B 109.5 . . ?
C54 C55 H55C 109.5 . . ?
H55A C55 H55B 109.5 . . ?
H55A C55 H55C 109.5 . . ?
H55B C55 H55C 109.5 . . ?
C3 C2 H2 119.2 . . ?
C3 C2 C1 121.6(7) . . ?
C1 C2 H2 119.2 . . ?
C6 C5 H5 118.7 . . ?
C4 C5 C6 122.6(7) . . ?
C4 C5 H5 118.7 . . ?
O1 C1 C6 123.4(6) . . ?
O1 C1 C2 119.1(6) . . ?
C2 C1 C6 117.4(6) . . ?
C25 C24 C23 118.6(6) . . ?
C25 C24 H24 120.7 . . ?
C23 C24 H24 120.7 . . ?
C52 C53 H53A 109.5 . . ?
C52 C53 H53B 109.5 . . ?
C52 C53 H53C 109.5 . . ?
H53A C53 H53B 109.5 . . ?
H53A C53 H53C 109.5 . . ?
H53B C53 H53C 109.5 . . ?
C56 C57 H57A 109.5 . . ?
C56 C57 H57B 109.5 . . ?
C56 C57 H57C 109.5 . . ?
H57A C57 H57B 109.5 . . ?
H57A C57 H57C 109.5 . . ?
H57B C57 H57C 109.5 . . ?
C46 C47 H47A 109.5 . . ?
C46 C47 H47B 109.5 . . ?
C46 C47 H47C 109.5 . . ?
H47A C47 H47B 109.5 . . ?
H47A C47 H47C 109.5 . . ?
H47B C47 H47C 109.5 . . ?
C42 C43 H43A 109.5 . . ?
C42 C43 H43B 109.5 . . ?
C42 C43 H43C 109.5 . . ?
H43A C43 H43B 109.5 . . ?
H43A C43 H43C 109.5 . . ?
H43B C43 H43C 109.5 . . ?
C41 C40 H40 119.6 . . ?
C39 C40 C41 120.8(7) . . ?
C39 C40 H40 119.6 . . ?
C19 C18 H18 118.9 . . ?
C17 C18 C19 122.1(8) . . ?
C17 C18 H18 118.9 . . ?
C40 C39 H39 119.6 . . ?
C40 C39 C38 120.7(8) . . ?
C38 C39 H39 119.6 . . ?
C36 C37 H37 119.8 . . ?
C36 C37 C38 120.4(8) . . ?
C38 C37 H37 119.8 . . ?
C50 C51 H51A 109.5 . . ?
C50 C51 H51B 109.5 . . ?
C50 C51 H51C 109.5 . . ?
H51A C51 H51B 109.5 . . ?
H51A C51 H51C 109.5 . . ?
H51B C51 H51C 109.5 . . ?
C16 C17 C18 119.1(8) . . ?
C16 C17 H17 120.5 . . ?
C18 C17 H17 120.5 . . ?
C39 C38 C37 120.0(8) . . ?
C39 C38 H38 120.0 . . ?
C37 C38 H38 120.0 . . ?
C44 C45 H45A 109.5 . . ?
C44 C45 H45B 109.5 . . ?
C44 C45 H45C 109.5 . . ?
H45A C45 H45B 109.5 . . ?
H45A C45 H45C 109.5 . . ?
H45B C45 H45C 109.5 . . ?

loop_
_geom_bond_atom_site_label_1
_geom_bond_atom_site_label_2
_geom_bond_distance
_geom_bond_site_symmetry_2
_geom_bond_publ_flag
Dy5 Dy5 3.7540(5) 2_656 ?
Dy5 Dy4 3.5270(4) . ?
Dy5 Dy6 3.8409(4) . ?
Dy5 Dy3 3.8858(4) 2_656 ?
Dy5 O19 2.378(4) . ?
Dy5 O20 2.313(4) . ?
Dy5 O20 2.391(4) 2_656 ?
Dy5 O8 2.434(4) . ?
Dy5 O9 2.417(4) . ?
Dy5 O18 2.402(4) . ?
Dy5 O16 2.317(5) . ?
Dy5 O15 2.264(4) . ?
Dy2 Dy4 3.9489(4) . ?
Dy2 Dy1 3.6559(4) . ?
Dy2 O7 2.396(4) . ?
Dy2 O22 2.325(4) . ?
Dy2 O3 2.503(4) . ?
Dy2 O6 2.199(4) . ?
Dy2 O27 2.319(4) . ?
Dy2 O28 2.373(4) . ?
Dy2 O2 2.354(4) . ?
Dy2 N6 2.451(5) . ?
Dy4 Dy1 3.9231(4) . ?
Dy4 O7 2.527(4) . ?
Dy4 O19 2.408(4) 2_656 ?
Dy4 O19 2.484(4) . ?
Dy4 O20 2.371(4) . ?
Dy4 O8 2.429(4) . ?
Dy4 O23 2.463(5) . ?
Dy4 O24 2.594(5) . ?
Dy4 O25 2.339(4) . ?
Dy4 O27 2.306(4) . ?
Dy4 C52 2.884(7) . ?
Dy6 Dy3 3.6622(4) 2_656 ?
Dy6 O9 2.387(4) . ?
Dy6 O15 2.317(4) . ?
Dy6 O3 2.485(4) 2_656 ?
Dy6 O11 2.306(4) . ?
Dy6 O10 2.186(4) . ?
Dy6 O4 2.395(4) 2_656 ?
Dy6 O13 2.367(4) . ?
Dy6 N10 2.476(5) . ?
Dy3 Dy5 3.8857(4) 2_656 ?
Dy3 Dy6 3.6624(4) 2_656 ?
Dy3 O21 2.391(5) . ?
Dy3 O5 2.194(5) . ?
Dy3 O15 2.404(4) 2_656 ?
Dy3 O17 2.358(5) 2_656 ?
Dy3 O4 2.420(4) . ?
Dy3 O14 2.449(5) 2_656 ?
Dy3 O13 2.608(4) 2_656 ?
Dy3 N5 2.532(6) . ?
Dy3 C44 2.909(7) 2_656 ?
Dy1 O12 2.356(4) 2_656 ?
Dy1 O24 2.559(4) . ?
Dy1 O27 2.472(4) . ?
Dy1 O28 2.561(4) . ?
Dy1 O2 2.409(4) . ?
Dy1 O1 2.213(5) . ?
Dy1 O29 2.475(5) . ?
Dy1 O26 2.401(5) . ?
Dy1 N1 2.567(5) . ?
Dy1 C56 2.883(7) . ?
O21 C50 1.226(8) . ?
O7 C28 1.294(7) . ?
O19 Dy4 2.408(4) 2_656 ?
O22 C50 1.282(8) . ?
O20 Dy5 2.391(4) 2_656 ?
N8 O8 1.336(6) . ?
N8 C33 1.366(8) . ?
N8 C29 1.370(8) . ?
O9 C34 1.294(7) . ?
O18 C48 1.262(6) . ?
O12 Dy1 2.357(4) 2_656 ?
O12 C42 1.235(8) . ?
O23 C52 1.239(8) . ?
O16 C46 1.228(8) . ?
O5 C20 1.321(8) . ?
O15 Dy3 2.404(4) 2_656 ?
O3 Dy6 2.485(4) 2_656 ?
O3 N3 1.349(6) . ?
O24 C52 1.265(8) . ?
O11 C42 1.263(8) . ?
O25 C54 1.253(8) . ?
O10 C41 1.319(8) . ?
O6 C21 1.321(8) . ?
O17 Dy3 2.358(5) 2_656 ?
O17 C46 1.255(8) . ?
O4 Dy6 2.395(4) 2_656 ?
O4 C025 1.285(8) . ?
O14 Dy3 2.449(5) 2_656 ?
O14 C44 1.260(8) . ?
O28 C56 1.271(8) . ?
O13 Dy3 2.608(4) 2_656 ?
O13 C44 1.277(8) . ?
N10 N9 1.410(7) . ?
N10 C35 1.294(8) . ?
N9 H9 0.8600 . ?
N9 C34 1.300(8) . ?
O2 C8 1.292(7) . ?
N7 N6 1.414(7) . ?
N7 C28 1.296(8) . ?
O1 C1 1.325(8) . ?
O29 C56 1.247(8) . ?
N4 H4 0.8600 . ?
N4 N5 1.445(8) . ?
N4 C025 1.292(8) . ?
N3 C9 1.374(8) . ?
N3 C13 1.377(8) . ?
N2 N1 1.435(8) . ?
N2 C8 1.286(8) . ?
N6 C27 1.297(8) . ?
O26 C54 1.254(8) . ?
C33 C34 1.498(8) . ?
C33 C32 1.370(9) . ?
C28 C29 1.499(9) . ?
N5 C14 1.280(9) . ?
C52 C53 1.476(10) . ?
C29 C30 1.392(9) . ?
C50 C51 1.487(11) . ?
C14 H14 0.9300 . ?
C14 C15 1.450(10) . ?
C9 C10 1.384(9) . ?
C9 C8 1.506(9) . ?
C35 H35 0.9300 . ?
C35 C36 1.432(10) . ?
N1 C7 1.284(8) . ?
C20 C15 1.424(11) . ?
C20 C19 1.407(10) . ?
C32 H32 0.9300 . ?
C32 C31 1.392(10) . ?
C31 H31 0.9300 . ?
C31 C30 1.358(10) . ?
C15 C16 1.425(10) . ?
C44 Dy3 2.909(7) 2_656 ?
C44 C45 1.489(11) . ?
C41 C36 1.431(10) . ?
C41 C40 1.407(10) . ?
C13 C12 1.375(9) . ?
C13 C025 1.496(9) . ?
C46 C47 1.498(11) . ?
C12 H12 0.9300 . ?
C12 C11 1.388(10) . ?
C49 H49A 0.9600 . ?
C49 H49B 0.9600 . ?
C49 H49C 0.9600 . ?
C49 C48 1.487(13) . ?
C25 H25 0.9300 . ?
C25 C26 1.417(9) . ?
C25 C24 1.377(10) . ?
C30 H30 0.9300 . ?
C26 C21 1.411(9) . ?
C26 C27 1.431(9) . ?
C22 H22 0.9300 . ?
C22 C21 1.402(9) . ?
C22 C23 1.376(10) . ?
C36 C37 1.402(10) . ?
C11 H11 0.9300 . ?
C11 C10 1.374(10) . ?
C27 H27 0.9300 . ?
C10 H10 0.9300 . ?
C48 O18 1.262(6) 2_656 ?
C42 C43 1.538(10) . ?
C19 H19 0.9300 . ?
C19 C18 1.381(11) . ?
C16 H16 0.9300 . ?
C16 C17 1.354(12) . ?
C54 C55 1.506(10) . ?
C7 H7 0.9300 . ?
C7 C6 1.444(10) . ?
C3 H3 0.9300 . ?
C3 C4 1.388(11) . ?
C3 C2 1.392(10) . ?
C6 C5 1.415(9) . ?
C6 C1 1.419(10) . ?
C23 H23 0.9300 . ?
C23 C24 1.395(11) . ?
C56 C57 1.508(10) . ?
C4 H4A 0.9300 . ?
C4 C5 1.354(11) . ?
C55 H55A 0.9600 . ?
C55 H55B 0.9600 . ?
C55 H55C 0.9600 . ?
C2 H2 0.9300 . ?
C2 C1 1.405(10) . ?
C5 H5 0.9300 . ?
C24 H24 0.9300 . ?
C53 H53A 0.9600 . ?
C53 H53B 0.9600 . ?
C53 H53C 0.9600 . ?
C57 H57A 0.9600 . ?
C57 H57B 0.9600 . ?
C57 H57C 0.9600 . ?
C47 H47A 0.9600 . ?
C47 H47B 0.9600 . ?
C47 H47C 0.9600 . ?
C43 H43A 0.9600 . ?
C43 H43B 0.9600 . ?
C43 H43C 0.9600 . ?
C40 H40 0.9300 . ?
C40 C39 1.377(10) . ?
C18 H18 0.9300 . ?
C18 C17 1.359(12) . ?
C39 H39 0.9300 . ?
C39 C38 1.387(12) . ?
C37 H37 0.9300 . ?
C37 C38 1.402(12) . ?
C51 H51A 0.9600 . ?
C51 H51B 0.9600 . ?
C51 H51C 0.9600 . ?
C17 H17 0.9300 . ?
C38 H38 0.9300 . ?
C45 H45A 0.9600 . ?
C45 H45B 0.9600 . ?
C45 H45C 0.9600 . ?

loop_
_platon_squeeze_void_nr
_platon_squeeze_void_average_x
_platon_squeeze_void_average_y
_platon_squeeze_void_average_z
_platon_squeeze_void_volume
_platon_squeeze_void_count_electrons
_platon_squeeze_void_content
1 0.194 0.049 0.026 7498 2640 ' '
